data_7702214
loop_
_publ_author_name
'Gu, Jin-Zhong'
'Cai, Yan'
'Wen, Min'
'Shi, Zi-Fa'
'Kirillov, Alexander M.'

_publ_section_title
;
 A new series of Cd(ii) metal-organic architectures driven by soft
 ether-bridged tricarboxylate spacers: synthesis, structural and
 topological versatility, and photocatalytic properties.
;
_journal_issue 40
_journal_name_full 'Dalton transactions (Cambridge, England : 2003)'
_journal_page_first 14327
_journal_page_last 14339
_journal_paper_doi 10.1039/c8dt02467g
_journal_volume 47
_journal_year 2018
_chemical_formula_sum 'C32 H21 Cd N3 O7'
_chemical_formula_weight 671.92
_space_group_crystal_system monoclinic
_space_group_IT_number 14
_space_group_name_Hall '-P 2yn'
_space_group_name_H-M_alt 'P 1 21/n 1'
_atom_sites_solution_hydrogens geom
_audit_creation_method SHELXL-2014/7
_audit_update_record
;
2018-08-04 deposited with the CCDC.
2018-08-20 downloaded from the CCDC.
;
_cell_angle_alpha 90
_cell_angle_beta 105.099(5)
_cell_angle_gamma 90
_cell_formula_units_Z 4
_cell_length_a 11.5741(5)
_cell_length_b 17.1983(11)
_cell_length_c 14.7782(8)
_cell_measurement_reflns_used 9950
_cell_measurement_temperature 293(2)
_cell_measurement_theta_max 25.049
_cell_measurement_theta_min 3.512
_cell_volume 2840.1(3)
_computing_cell_refinement 'Bruker SAINT'
_computing_data_collection 'Bruker APEX2'
_computing_data_reduction 'Bruker SAINT'
_computing_molecular_graphics 'Bruker SHELXTL'
_computing_publication_material 'Bruker SHELXTL'
_computing_structure_refinement 'SHELXL-2014/7 (Sheldrick, 2014)'
_computing_structure_solution 'SHELXL-2014/7 (Sheldrick, 2014)'
_diffrn_ambient_temperature 293(2)
_diffrn_measured_fraction_theta_full 0.997
_diffrn_measured_fraction_theta_max 0.997
_diffrn_measurement_device_type 'Bruker APE-II CCD'
_diffrn_measurement_method '\f and \w scans'
_diffrn_radiation_type MoK\a
_diffrn_radiation_wavelength 0.71073
_diffrn_reflns_av_R_equivalents 0.0614
_diffrn_reflns_av_unetI/netI 0.1208
_diffrn_reflns_Laue_measured_fraction_full 0.997
_diffrn_reflns_Laue_measured_fraction_max 0.997
_diffrn_reflns_limit_h_max 13
_diffrn_reflns_limit_h_min -9
_diffrn_reflns_limit_k_max 20
_diffrn_reflns_limit_k_min -16
_diffrn_reflns_limit_l_max 17
_diffrn_reflns_limit_l_min -17
_diffrn_reflns_number 9950
_diffrn_reflns_point_group_measured_fraction_full 0.997
_diffrn_reflns_point_group_measured_fraction_max 0.997
_diffrn_reflns_theta_full 25.049
_diffrn_reflns_theta_max 25.049
_diffrn_reflns_theta_min 3.512
_diffrn_source 'fine-focus sealed tube'
_exptl_absorpt_coefficient_mu 0.824
_exptl_absorpt_correction_T_max 0.840
_exptl_absorpt_correction_T_min 0.802
_exptl_absorpt_correction_type multi-scan
_exptl_absorpt_process_details SADABS
_exptl_crystal_colour colourless
_exptl_crystal_density_diffrn 1.571
_exptl_crystal_description block
_exptl_crystal_F_000 1352
_exptl_crystal_size_max 0.280
_exptl_crystal_size_mid 0.230
_exptl_crystal_size_min 0.220
_exptl_transmission_factor_max 0.834
_exptl_transmission_factor_min 0.797
_refine_diff_density_max 0.988
_refine_diff_density_min -0.570
_refine_diff_density_rms 0.103
_refine_ls_extinction_method none
_refine_ls_goodness_of_fit_ref 1.029
_refine_ls_hydrogen_treatment constr
_refine_ls_matrix_type full
_refine_ls_number_parameters 389
_refine_ls_number_reflns 5019
_refine_ls_number_restraints 0
_refine_ls_restrained_S_all 1.029
_refine_ls_R_factor_all 0.1148
_refine_ls_R_factor_gt 0.0586
_refine_ls_shift/su_max 0.000
_refine_ls_shift/su_mean 0.000
_refine_ls_structure_factor_coef Fsqd
_refine_ls_weighting_details 'w=1/[\s^2^(Fo^2^)+(0.0297P)^2^] where P=(Fo^2^+2Fc^2^)/3'
_refine_ls_weighting_scheme calc
_refine_ls_wR_factor_gt 0.0982
_refine_ls_wR_factor_ref 0.1359
_reflns_Friedel_coverage 0.000
_reflns_number_gt 2913
_reflns_number_total 5019
_reflns_threshold_expression 'I > 2\s(I)'
_cod_data_source_file c8dt02467g2.cif
_cod_data_source_block 313-11Cd1
_cod_original_sg_symbol_H-M 'P 21/n'
_cod_database_code 7702214
_shelx_shelxl_version_number 2014/7
_shelx_space_group_comment
;
The symmetry employed for this shelxl refinement is uniquely defined
by the following loop, which should always be used as a source of
symmetry information in preference to the above space-group names.
They are only intended as comments.
;
_shelx_estimated_absorpt_t_min 0.802
_shelx_estimated_absorpt_t_max 0.840

loop_
_space_group_symop_operation_xyz
'x, y, z'
'-x+1/2, y+1/2, -z+1/2'
'-x, -y, -z'
'x-1/2, -y-1/2, z-1/2'

loop_
_atom_site_label
_atom_site_type_symbol
_atom_site_fract_x
_atom_site_fract_y
_atom_site_fract_z
_atom_site_U_iso_or_equiv
_atom_site_adp_type
_atom_site_occupancy
_atom_site_site_symmetry_order
_atom_site_calc_flag
_atom_site_refinement_flags_posn
_atom_site_refinement_flags_adp
Cd1 Cd 0.77541(4) 0.12912(3) 0.73004(3) 0.03895(19) Uani 1 1 d . .
N1 N 0.5994(5) 0.1111(4) 0.6078(4) 0.0512(17) Uani 1 1 d . .
N2 N 0.9764(5) 0.1366(4) 0.8236(4) 0.0440(15) Uani 1 1 d . .
N3 N 0.8370(5) 0.0072(3) 0.7894(4) 0.0426(15) Uani 1 1 d . .
O1 O 0.8318(4) 0.2197(3) 0.6349(3) 0.0529(14) Uani 1 1 d . .
O2 O 0.8897(4) 0.1032(3) 0.6039(3) 0.0442(12) Uani 1 1 d . .
O3 O 1.1570(4) 0.3845(3) 0.3437(4) 0.0614(16) Uani 1 1 d . .
O4 O 1.2087(4) 0.2679(3) 0.3073(3) 0.0605(15) Uani 1 1 d . .
O5 O 0.9716(4) 0.3370(3) 0.6108(3) 0.0563(15) Uani 1 1 d . .
O6 O 1.4302(4) 0.5087(3) 0.8497(4) 0.0647(16) Uani 1 1 d . .
H6 H 1.4826 0.5420 0.8633 0.097 Uiso 1 1 calc R U
O7 O 1.3084(5) 0.6122(4) 0.8162(5) 0.0760(18) Uani 1 1 d . .
C1 C 0.8904(5) 0.1754(5) 0.5966(4) 0.0335(16) Uani 1 1 d . .
C2 C 0.9624(5) 0.2119(4) 0.5363(4) 0.0300(15) Uani 1 1 d . .
C3 C 0.9993(5) 0.2888(4) 0.5440(5) 0.0354(17) Uani 1 1 d . .
C4 C 1.0627(5) 0.3209(4) 0.4850(4) 0.0412(18) Uani 1 1 d . .
H4 H 1.0859 0.3728 0.4911 0.049 Uiso 1 1 calc R U
C5 C 1.0908(5) 0.2745(4) 0.4171(5) 0.0352(16) Uani 1 1 d . .
C6 C 1.1559(6) 0.3133(5) 0.3515(5) 0.045(2) Uani 1 1 d . .
C7 C 1.0591(5) 0.1977(4) 0.4103(5) 0.0398(18) Uani 1 1 d . .
H7 H 1.0813 0.1661 0.3666 0.048 Uiso 1 1 calc R U
C8 C 0.9948(5) 0.1672(4) 0.4677(4) 0.0373(17) Uani 1 1 d . .
H8 H 0.9721 0.1152 0.4609 0.045 Uiso 1 1 calc R U
C9 C 1.0608(6) 0.3860(5) 0.6604(5) 0.0463(19) Uani 1 1 d . .
C10 C 1.1736(6) 0.3582(5) 0.7051(5) 0.056(2) Uani 1 1 d . .
H10 H 1.1914 0.3058 0.7007 0.067 Uiso 1 1 calc R U
C11 C 1.2592(6) 0.4079(5) 0.7559(5) 0.056(2) Uani 1 1 d . .
H11 H 1.3343 0.3890 0.7870 0.067 Uiso 1 1 calc R U
C12 C 1.2334(6) 0.4865(5) 0.7607(5) 0.0466(19) Uani 1 1 d . .
C13 C 1.3244(7) 0.5429(6) 0.8109(6) 0.056(2) Uani 1 1 d . .
C14 C 1.1217(6) 0.5138(5) 0.7161(5) 0.055(2) Uani 1 1 d . .
H14 H 1.1047 0.5664 0.7198 0.067 Uiso 1 1 calc R U
C15 C 1.0337(6) 0.4642(5) 0.6658(5) 0.055(2) Uani 1 1 d . .
H15 H 0.9580 0.4829 0.6362 0.066 Uiso 1 1 calc R U
C16 C 0.4952(7) 0.1353(5) 0.6185(6) 0.067(3) Uani 1 1 d . .
H16 H 0.4896 0.1454 0.6791 0.081 Uiso 1 1 calc R U
C17 C 0.3946(7) 0.1464(6) 0.5459(7) 0.083(3) Uani 1 1 d . .
H17 H 0.3230 0.1632 0.5566 0.099 Uiso 1 1 calc R U
C18 C 0.4044(7) 0.1316(6) 0.4563(6) 0.087(3) Uani 1 1 d . .
H18 H 0.3399 0.1404 0.4047 0.105 Uiso 1 1 calc R U
C19 C 0.5082(7) 0.1041(6) 0.4447(6) 0.083(3) Uani 1 1 d . .
H19 H 0.5152 0.0918 0.3851 0.100 Uiso 1 1 calc R U
C20 C 0.6043(7) 0.0943(5) 0.5218(6) 0.065(2) Uani 1 1 d . .
H20 H 0.6755 0.0750 0.5128 0.077 Uiso 1 1 calc R U
C21 C 1.0422(7) 0.2012(5) 0.8389(6) 0.068(2) Uani 1 1 d . .
H21 H 1.0089 0.2479 0.8126 0.081 Uiso 1 1 calc R U
C22 C 1.1608(8) 0.2000(7) 0.8940(7) 0.091(4) Uani 1 1 d . .
H22 H 1.2069 0.2450 0.9026 0.109 Uiso 1 1 calc R U
C23 C 1.2065(8) 0.1337(8) 0.9336(7) 0.091(4) Uani 1 1 d . .
H23 H 1.2845 0.1333 0.9716 0.109 Uiso 1 1 calc R U
C24 C 1.1406(7) 0.0640(6) 0.9200(6) 0.063(2) Uani 1 1 d . .
C25 C 1.0230(5) 0.0705(5) 0.8625(5) 0.0437(19) Uani 1 1 d . .
C26 C 1.1828(8) -0.0088(8) 0.9606(7) 0.093(4) Uani 1 1 d . .
H26 H 1.2612 -0.0128 0.9972 0.112 Uiso 1 1 calc R U
C27 C 1.1130(10) -0.0718(7) 0.9479(7) 0.098(4) Uani 1 1 d . .
H27 H 1.1426 -0.1179 0.9781 0.118 Uiso 1 1 calc R U
C28 C 0.9930(8) -0.0699(5) 0.8885(6) 0.062(2) Uani 1 1 d . .
C29 C 0.9495(6) 0.0001(4) 0.8448(5) 0.0424(18) Uani 1 1 d . .
C30 C 0.9149(11) -0.1336(6) 0.8735(8) 0.087(4) Uani 1 1 d . .
H30 H 0.9418 -0.1817 0.8992 0.105 Uiso 1 1 calc R U
C31 C 0.8014(10) -0.1255(6) 0.8221(8) 0.083(3) Uani 1 1 d . .
H31 H 0.7477 -0.1667 0.8152 0.099 Uiso 1 1 calc R U
C32 C 0.7662(7) -0.0546(5) 0.7796(6) 0.061(2) Uani 1 1 d . .
H32 H 0.6884 -0.0500 0.7420 0.073 Uiso 1 1 calc R U

loop_
_atom_site_aniso_label
_atom_site_aniso_U_11
_atom_site_aniso_U_22
_atom_site_aniso_U_33
_atom_site_aniso_U_23
_atom_site_aniso_U_13
_atom_site_aniso_U_12
Cd1 0.0375(3) 0.0444(4) 0.0376(3) 0.0034(3) 0.0145(2) 0.0013(2)
N1 0.036(3) 0.073(5) 0.045(4) 0.007(4) 0.011(3) -0.005(3)
N2 0.049(3) 0.041(4) 0.041(4) -0.002(4) 0.012(3) -0.005(3)
N3 0.045(3) 0.042(4) 0.044(4) -0.003(3) 0.016(3) -0.006(3)
O1 0.060(3) 0.042(3) 0.071(4) 0.010(3) 0.043(3) 0.011(3)
O2 0.044(3) 0.043(3) 0.048(3) 0.005(3) 0.018(2) 0.002(2)
O3 0.064(3) 0.057(4) 0.073(4) 0.006(4) 0.034(3) -0.009(3)
O4 0.080(4) 0.055(4) 0.063(4) -0.005(3) 0.047(3) -0.005(3)
O5 0.050(3) 0.065(4) 0.061(4) -0.039(3) 0.028(3) -0.027(3)
O6 0.052(3) 0.061(4) 0.070(4) 0.000(4) -0.001(3) -0.019(3)
O7 0.074(4) 0.059(4) 0.087(5) -0.025(4) 0.008(3) -0.017(3)
C1 0.021(3) 0.052(5) 0.026(4) 0.004(4) 0.003(3) 0.000(3)
C2 0.028(3) 0.037(4) 0.025(4) -0.001(3) 0.008(3) 0.003(3)
C3 0.033(4) 0.039(5) 0.031(4) -0.007(4) 0.002(3) 0.009(3)
C4 0.043(4) 0.043(5) 0.040(4) -0.007(4) 0.014(3) -0.010(3)
C5 0.031(4) 0.042(5) 0.033(4) -0.004(4) 0.007(3) -0.002(3)
C6 0.037(4) 0.069(6) 0.027(4) 0.003(5) 0.004(3) -0.018(4)
C7 0.042(4) 0.044(5) 0.036(4) -0.006(4) 0.015(3) 0.001(3)
C8 0.037(4) 0.031(4) 0.046(4) -0.002(4) 0.015(3) -0.014(3)
C9 0.051(4) 0.052(5) 0.040(5) -0.008(4) 0.019(4) -0.008(4)
C10 0.062(5) 0.045(5) 0.062(6) -0.006(5) 0.016(4) 0.001(4)
C11 0.052(5) 0.064(6) 0.048(5) -0.007(5) 0.006(4) -0.001(4)
C12 0.044(4) 0.053(5) 0.041(5) -0.012(4) 0.007(4) -0.002(4)
C13 0.055(5) 0.067(7) 0.047(5) -0.010(5) 0.019(4) -0.019(5)
C14 0.059(5) 0.050(5) 0.058(5) -0.011(5) 0.015(4) 0.001(4)
C15 0.052(4) 0.051(6) 0.057(5) -0.001(5) 0.006(4) 0.005(4)
C16 0.054(5) 0.102(8) 0.042(5) 0.004(5) 0.005(4) -0.003(5)
C17 0.048(5) 0.116(9) 0.074(7) -0.005(7) -0.002(5) 0.007(5)
C18 0.065(6) 0.129(10) 0.050(6) 0.010(7) -0.017(5) 0.011(6)
C19 0.061(5) 0.134(10) 0.043(5) -0.013(6) -0.007(4) -0.009(6)
C20 0.058(5) 0.076(7) 0.054(6) -0.003(5) 0.006(4) -0.011(5)
C21 0.078(6) 0.053(6) 0.075(7) -0.011(5) 0.026(5) -0.026(5)
C22 0.063(6) 0.125(11) 0.078(8) -0.023(8) 0.005(6) -0.052(6)
C23 0.052(6) 0.158(13) 0.055(7) -0.007(8) 0.000(5) -0.024(7)
C24 0.056(5) 0.088(8) 0.044(5) 0.001(6) 0.011(4) 0.015(5)
C25 0.034(4) 0.062(6) 0.036(4) -0.002(4) 0.011(3) 0.004(4)
C26 0.063(6) 0.146(12) 0.069(7) 0.023(9) 0.016(6) 0.053(7)
C27 0.131(10) 0.109(11) 0.065(7) 0.044(8) 0.043(8) 0.067(8)
C28 0.085(6) 0.063(7) 0.048(5) 0.017(5) 0.036(5) 0.032(5)
C29 0.061(5) 0.040(5) 0.031(4) 0.002(4) 0.020(4) 0.012(4)
C30 0.150(10) 0.037(6) 0.102(9) 0.022(6) 0.081(9) 0.023(7)
C31 0.134(9) 0.043(6) 0.100(9) -0.005(6) 0.082(8) -0.016(6)
C32 0.070(5) 0.058(6) 0.062(6) -0.021(5) 0.032(4) -0.016(5)

loop_
_atom_type_symbol
_atom_type_description
_atom_type_scat_dispersion_real
_atom_type_scat_dispersion_imag
_atom_type_scat_source
C C 0.0033 0.0016 'International Tables Vol C Tables 4.2.6.8 and 6.1.1.4'
H H 0.0000 0.0000 'International Tables Vol C Tables 4.2.6.8 and 6.1.1.4'
N N 0.0061 0.0033 'International Tables Vol C Tables 4.2.6.8 and 6.1.1.4'
O O 0.0106 0.0060 'International Tables Vol C Tables 4.2.6.8 and 6.1.1.4'
Cd Cd -0.8075 1.2024 'International Tables Vol C Tables 4.2.6.8 and 6.1.1.4'

loop_
_geom_angle_atom_site_label_1
_geom_angle_atom_site_label_2
_geom_angle_atom_site_label_3
_geom_angle
_geom_angle_site_symmetry_1
_geom_angle_site_symmetry_3
O1 Cd1 N3 137.41(16) . .
O1 Cd1 O4 88.17(17) . 4_566
N3 Cd1 O4 127.47(19) . 4_566
O1 Cd1 N1 86.96(19) . .
N3 Cd1 N1 106.9(2) . .
O4 Cd1 N1 98.2(2) 4_566 .
O1 Cd1 N2 85.90(19) . .
N3 Cd1 N2 70.8(2) . .
O4 Cd1 N2 94.16(18) 4_566 .
N1 Cd1 N2 165.48(19) . .
O1 Cd1 O3 141.65(17) . 4_566
N3 Cd1 O3 79.90(18) . 4_566
O4 Cd1 O3 54.68(17) 4_566 4_566
N1 Cd1 O3 89.24(19) . 4_566
N2 Cd1 O3 104.15(19) . 4_566
O1 Cd1 O2 53.00(15) . .
N3 Cd1 O2 87.26(17) . .
O4 Cd1 O2 140.84(17) 4_566 .
N1 Cd1 O2 85.84(17) . .
N2 Cd1 O2 79.76(16) . .
O3 Cd1 O2 164.29(17) 4_566 .
C20 N1 C16 117.0(7) . .
C20 N1 Cd1 121.3(5) . .
C16 N1 Cd1 119.9(5) . .
C25 N2 C21 119.5(7) . .
C25 N2 Cd1 115.6(4) . .
C21 N2 Cd1 124.9(5) . .
C32 N3 C29 117.7(7) . .
C32 N3 Cd1 124.4(5) . .
C29 N3 Cd1 117.7(5) . .
C1 O1 Cd1 98.0(4) . .
C1 O2 Cd1 84.6(4) . .
C6 O3 Cd1 89.4(4) . 4_665
C6 O4 Cd1 92.9(4) . 4_665
C9 O5 C3 117.5(5) . .
C13 O6 H6 109.5 . .
O2 C1 O1 123.5(6) . .
O2 C1 C2 118.9(6) . .
O1 C1 C2 117.6(7) . .
C3 C2 C8 116.7(6) . .
C3 C2 C1 123.7(6) . .
C8 C2 C1 119.5(6) . .
C2 C3 O5 120.4(6) . .
C2 C3 C4 121.9(6) . .
O5 C3 C4 117.7(6) . .
C5 C4 C3 119.2(6) . .
C5 C4 H4 120.4 . .
C3 C4 H4 120.4 . .
C7 C5 C4 120.0(6) . .
C7 C5 C6 122.8(6) . .
C4 C5 C6 117.2(6) . .
O3 C6 O4 123.0(7) . .
O3 C6 C5 120.8(7) . .
O4 C6 C5 116.2(7) . .
O3 C6 Cd1 63.7(4) . 4_665
O4 C6 Cd1 59.3(3) . 4_665
C5 C6 Cd1 175.5(6) . 4_665
C5 C7 C8 120.2(6) . .
C5 C7 H7 119.9 . .
C8 C7 H7 119.9 . .
C7 C8 C2 121.9(6) . .
C7 C8 H8 119.1 . .
C2 C8 H8 119.1 . .
O5 C9 C10 121.4(7) . .
O5 C9 C15 118.2(7) . .
C10 C9 C15 120.4(7) . .
C11 C10 C9 120.1(8) . .
C11 C10 H10 120.0 . .
C9 C10 H10 120.0 . .
C10 C11 C12 119.9(7) . .
C10 C11 H11 120.0 . .
C12 C11 H11 120.0 . .
C14 C12 C11 119.8(7) . .
C14 C12 C13 118.4(8) . .
C11 C12 C13 121.8(7) . .
O7 C13 O6 122.6(8) . .
O7 C13 C12 125.1(8) . .
O6 C13 C12 112.2(8) . .
C12 C14 C15 121.0(8) . .
C12 C14 H14 119.5 . .
C15 C14 H14 119.5 . .
C9 C15 C14 118.8(7) . .
C9 C15 H15 120.6 . .
C14 C15 H15 120.6 . .
N1 C16 C17 124.2(8) . .
N1 C16 H16 117.9 . .
C17 C16 H16 117.9 . .
C16 C17 C18 117.3(8) . .
C16 C17 H17 121.4 . .
C18 C17 H17 121.4 . .
C19 C18 C17 119.1(8) . .
C19 C18 H18 120.4 . .
C17 C18 H18 120.4 . .
C18 C19 C20 119.6(8) . .
C18 C19 H19 120.2 . .
C20 C19 H19 120.2 . .
N1 C20 C19 122.7(8) . .
N1 C20 H20 118.6 . .
C19 C20 H20 118.6 . .
N2 C21 C22 121.0(9) . .
N2 C21 H21 119.5 . .
C22 C21 H21 119.5 . .
C23 C22 C21 119.2(9) . .
C23 C22 H22 120.4 . .
C21 C22 H22 120.4 . .
C22 C23 C24 122.0(9) . .
C22 C23 H23 119.0 . .
C24 C23 H23 119.0 . .
C23 C24 C25 115.0(9) . .
C23 C24 C26 125.3(9) . .
C25 C24 C26 119.7(9) . .
N2 C25 C24 123.4(8) . .
N2 C25 C29 118.7(6) . .
C24 C25 C29 117.9(8) . .
C27 C26 C24 121.9(10) . .
C27 C26 H26 119.1 . .
C24 C26 H26 119.1 . .
C26 C27 C28 121.3(10) . .
C26 C27 H27 119.3 . .
C28 C27 H27 119.3 . .
C29 C28 C30 117.5(8) . .
C29 C28 C27 118.5(9) . .
C30 C28 C27 124.0(10) . .
N3 C29 C28 122.1(7) . .
N3 C29 C25 117.2(6) . .
C28 C29 C25 120.5(7) . .
C31 C30 C28 120.4(9) . .
C31 C30 H30 119.8 . .
C28 C30 H30 119.8 . .
C30 C31 C32 118.5(9) . .
C30 C31 H31 120.8 . .
C32 C31 H31 120.8 . .
N3 C32 C31 123.8(8) . .
N3 C32 H32 118.1 . .
C31 C32 H32 118.1 . .

loop_
_geom_bond_atom_site_label_1
_geom_bond_atom_site_label_2
_geom_bond_distance
_geom_bond_site_symmetry_2
Cd1 O1 2.304(4) .
Cd1 N3 2.313(6) .
Cd1 O4 2.344(5) 4_566
Cd1 N1 2.365(6) .
Cd1 N2 2.380(5) .
Cd1 O3 2.440(5) 4_566
Cd1 O2 2.591(4) .
N1 C20 1.319(9) .
N1 C16 1.324(8) .
N2 C25 1.323(8) .
N2 C21 1.333(9) .
N3 C32 1.326(9) .
N3 C29 1.352(8) .
O1 C1 1.249(7) .
O2 C1 1.248(8) .
O3 C6 1.231(9) .
O3 Cd1 2.440(5) 4_665
O4 C6 1.272(8) .
O4 Cd1 2.344(5) 4_665
O5 C9 1.386(8) .
O5 C3 1.389(7) .
O6 C13 1.344(9) .
O6 H6 0.8200 .
O7 C13 1.213(10) .
C1 C2 1.506(8) .
C2 C3 1.384(9) .
C2 C8 1.400(8) .
C3 C4 1.392(8) .
C4 C5 1.386(8) .
C4 H4 0.9300 .
C5 C7 1.367(9) .
C5 C6 1.527(9) .
C6 Cd1 2.722(7) 4_665
C7 C8 1.371(8) .
C7 H7 0.9300 .
C8 H8 0.9300 .
C9 C10 1.386(9) .
C9 C15 1.387(10) .
C10 C11 1.374(10) .
C10 H10 0.9300 .
C11 C12 1.390(10) .
C11 H11 0.9300 .
C12 C14 1.371(9) .
C12 C13 1.481(10) .
C14 C15 1.387(9) .
C14 H14 0.9300 .
C15 H15 0.9300 .
C16 C17 1.376(10) .
C16 H16 0.9300 .
C17 C18 1.382(11) .
C17 H17 0.9300 .
C18 C19 1.342(10) .
C18 H18 0.9300 .
C19 C20 1.380(10) .
C19 H19 0.9300 .
C20 H20 0.9300 .
C21 C22 1.402(10) .
C21 H21 0.9300 .
C22 C23 1.327(13) .
C22 H22 0.9300 .
C23 C24 1.407(13) .
C23 H23 0.9300 .
C24 C25 1.409(9) .
C24 C26 1.420(13) .
C25 C29 1.463(9) .
C26 C27 1.335(13) .
C26 H26 0.9300 .
C27 C28 1.437(12) .
C27 H27 0.9300 .
C28 C29 1.397(10) .
C28 C30 1.400(12) .
C30 C31 1.342(12) .
C30 H30 0.9300 .
C31 C32 1.383(12) .
C31 H31 0.9300 .
C32 H32 0.9300 .

loop_
_geom_hbond_atom_site_label_D
_geom_hbond_atom_site_label_H
_geom_hbond_atom_site_label_A
_geom_hbond_distance_DH
_geom_hbond_distance_HA
_geom_hbond_distance_DA
_geom_hbond_angle_DHA
_geom_hbond_site_symmetry_A
C31 H31 O1 0.93 2.36 3.222(10) 154.2 2_646
C20 H20 O2 0.93 2.54 3.212(9) 129.4 .
O6 H6 O2 0.82 1.77 2.590(6) 172.0 2_756
O6 H6 O2 0.82 1.77 2.590(6) 172.0 2_756
C20 H20 O2 0.93 2.54 3.212(9) 129.4 .
C31 H31 O1 0.93 2.36 3.222(10) 154.2 2_646

loop_
_geom_torsion_atom_site_label_1
_geom_torsion_atom_site_label_2
_geom_torsion_atom_site_label_3
_geom_torsion_atom_site_label_4
_geom_torsion
_geom_torsion_site_symmetry_1
Cd1 O2 C1 O1 -9.5(6) .
Cd1 O2 C1 C2 172.4(5) .
Cd1 O1 C1 O2 10.7(7) .
Cd1 O1 C1 C2 -171.1(4) .
O2 C1 C2 C3 -160.0(6) .
O1 C1 C2 C3 21.8(9) .
O2 C1 C2 C8 20.2(9) .
O1 C1 C2 C8 -158.0(6) .
C8 C2 C3 O5 -179.5(5) .
C1 C2 C3 O5 0.7(10) .
C8 C2 C3 C4 1.8(9) .
C1 C2 C3 C4 -178.1(6) .
C9 O5 C3 C2 137.4(7) .
C9 O5 C3 C4 -43.9(9) .
C2 C3 C4 C5 -0.7(10) .
O5 C3 C4 C5 -179.4(6) .
C3 C4 C5 C7 -1.7(10) .
C3 C4 C5 C6 177.5(6) .
Cd1 O3 C6 O4 1.2(7) 4_665
Cd1 O3 C6 C5 -179.6(5) 4_665
Cd1 O4 C6 O3 -1.3(8) 4_665
Cd1 O4 C6 C5 179.5(5) 4_665
C7 C5 C6 O3 161.9(7) .
C4 C5 C6 O3 -17.3(10) .
C7 C5 C6 O4 -18.9(10) .
C4 C5 C6 O4 161.9(6) .
C4 C5 C7 C8 2.9(10) .
C6 C5 C7 C8 -176.2(6) .
C5 C7 C8 C2 -1.8(10) .
C3 C2 C8 C7 -0.5(9) .
C1 C2 C8 C7 179.3(6) .
C3 O5 C9 C10 -51.5(9) .
C3 O5 C9 C15 129.7(7) .
O5 C9 C10 C11 -178.2(6) .
C15 C9 C10 C11 0.6(11) .
C9 C10 C11 C12 -1.4(12) .
C10 C11 C12 C14 1.3(12) .
C10 C11 C12 C13 -177.2(7) .
C14 C12 C13 O7 0.0(13) .
C11 C12 C13 O7 178.5(8) .
C14 C12 C13 O6 -178.8(7) .
C11 C12 C13 O6 -0.3(11) .
C11 C12 C14 C15 -0.3(12) .
C13 C12 C14 C15 178.2(7) .
O5 C9 C15 C14 179.2(6) .
C10 C9 C15 C14 0.4(12) .
C12 C14 C15 C9 -0.6(12) .
C20 N1 C16 C17 -2.4(14) .
Cd1 N1 C16 C17 162.3(8) .
N1 C16 C17 C18 -0.4(16) .
C16 C17 C18 C19 2.9(17) .
C17 C18 C19 C20 -2.6(17) .
C16 N1 C20 C19 2.8(14) .
Cd1 N1 C20 C19 -161.8(7) .
C18 C19 C20 N1 -0.3(16) .
C25 N2 C21 C22 1.3(12) .
Cd1 N2 C21 C22 -179.0(6) .
N2 C21 C22 C23 -2.0(15) .
C21 C22 C23 C24 1.7(16) .
C22 C23 C24 C25 -0.7(15) .
C22 C23 C24 C26 -179.3(10) .
C21 N2 C25 C24 -0.2(11) .
Cd1 N2 C25 C24 -180.0(5) .
C21 N2 C25 C29 -179.9(6) .
Cd1 N2 C25 C29 0.3(8) .
C23 C24 C25 N2 -0.1(11) .
C26 C24 C25 N2 178.6(8) .
C23 C24 C25 C29 179.7(7) .
C26 C24 C25 C29 -1.7(11) .
C23 C24 C26 C27 176.9(11) .
C25 C24 C26 C27 -1.7(15) .
C24 C26 C27 C28 3.1(17) .
C26 C27 C28 C29 -0.9(14) .
C26 C27 C28 C30 -179.0(10) .
C32 N3 C29 C28 2.1(10) .
Cd1 N3 C29 C28 176.3(5) .
C32 N3 C29 C25 -174.2(6) .
Cd1 N3 C29 C25 -0.1(8) .
C30 C28 C29 N3 -0.5(11) .
C27 C28 C29 N3 -178.7(7) .
C30 C28 C29 C25 175.7(7) .
C27 C28 C29 C25 -2.5(10) .
N2 C25 C29 N3 -0.2(9) .
C24 C25 C29 N3 -179.9(6) .
N2 C25 C29 C28 -176.6(6) .
C24 C25 C29 C28 3.7(10) .
C29 C28 C30 C31 -2.7(13) .
C27 C28 C30 C31 175.4(9) .
C28 C30 C31 C32 4.2(14) .
C29 N3 C32 C31 -0.6(11) .
Cd1 N3 C32 C31 -174.3(6) .
C30 C31 C32 N3 -2.6(13) .
